data_7152798
loop_
_publ_author_name
'Kato, Jun-Ya'
'Aoyama, Hiroshi'
'Yokomatsu, Tsutomu'

_publ_section_title
;
 Development of a new cascade reaction for convergent synthesis of
 pyrazolo[1,5-a]quinoline derivatives under transition-metal-free
 conditions.
;
_journal_issue 7
_journal_name_full 'Organic &amp; biomolecular chemistry'
_journal_page_first 1171
_journal_page_last 1178
_journal_paper_doi 10.1039/c2ob27050a
_journal_volume 11
_journal_year 2013
_chemical_formula_moiety 'C14 H13 F3 N4 O2'
_chemical_formula_sum 'C14 H13 F3 N4 O2'
_chemical_formula_weight 326.28
_chemical_name_systematic
;
?
;
_space_group_IT_number 14
_symmetry_cell_setting monoclinic
_symmetry_space_group_name_Hall '-P 2yn'
_symmetry_space_group_name_H-M 'P 1 21/n 1'
_atom_sites_solution_hydrogens geom
_atom_sites_solution_primary direct
_atom_sites_solution_secondary difmap
_audit_creation_date '19 June 2012'
_audit_creation_method SHELXL-97
_cell_angle_alpha 90.00
_cell_angle_beta 90.2910(10)
_cell_angle_gamma 90.00
_cell_formula_units_Z 8
_cell_length_a 8.0135(7)
_cell_length_b 15.0651(13)
_cell_length_c 22.7939(19)
_cell_measurement_reflns_used 3802
_cell_measurement_temperature 90
_cell_measurement_theta_max 27.39
_cell_measurement_theta_min 2.24
_cell_volume 2751.7(4)
_computing_cell_refinement 'APEX2 (Bruker AXS, 2006)'
_computing_data_collection 'APEX2 (Bruker AXS, 2006)'
_computing_data_reduction 'SAINT (Bruker AXS, 2004)'
_computing_molecular_graphics 'XSHEL (Bruker AXS,2002)'
_computing_publication_material 'XCIF (Bruker AXS, 2001)'
_computing_structure_refinement 'SHELXL-97 (Sheldrick, 1997)'
_computing_structure_solution 'SHELXS-97 (Sheldrick, 1997)'
_diffrn_ambient_temperature 90
_diffrn_detector_area_resol_mean 8.333
_diffrn_measured_fraction_theta_full 0.996
_diffrn_measured_fraction_theta_max 0.996
_diffrn_measurement_device_type 'Bruker APEXII CCD area detector'
_diffrn_measurement_method 'phi and omega scans'
_diffrn_radiation_monochromator 'Bruker Helios multilayer confocal mirror'
_diffrn_radiation_source 'Bruker TXS fine-focus rotating anode'
_diffrn_radiation_type MoK\a
_diffrn_radiation_wavelength 0.71073
_diffrn_reflns_av_R_equivalents 0.0287
_diffrn_reflns_av_sigmaI/netI 0.0344
_diffrn_reflns_limit_h_max 9
_diffrn_reflns_limit_h_min -9
_diffrn_reflns_limit_k_max 17
_diffrn_reflns_limit_k_min -13
_diffrn_reflns_limit_l_max 26
_diffrn_reflns_limit_l_min -27
_diffrn_reflns_number 12930
_diffrn_reflns_theta_full 25.03
_diffrn_reflns_theta_max 25.03
_diffrn_reflns_theta_min 2.24
_exptl_absorpt_coefficient_mu 0.136
_exptl_absorpt_correction_T_max 0.9906
_exptl_absorpt_correction_T_min 0.9643
_exptl_absorpt_correction_type analytical
_exptl_absorpt_process_details
;
Crystal Faces plugin in Bruker APEX2 software
;
_exptl_crystal_colour Colorless
_exptl_crystal_density_diffrn 1.575
_exptl_crystal_density_method 'not measured'
_exptl_crystal_description Block
_exptl_crystal_F_000 1344
_exptl_crystal_size_max 0.27
_exptl_crystal_size_mid 0.18
_exptl_crystal_size_min 0.07
_refine_diff_density_max 0.279
_refine_diff_density_min -0.283
_refine_diff_density_rms 0.053
_refine_ls_extinction_method none
_refine_ls_goodness_of_fit_ref 1.034
_refine_ls_hydrogen_treatment constr
_refine_ls_matrix_type full
_refine_ls_number_parameters 421
_refine_ls_number_reflns 4837
_refine_ls_number_restraints 0
_refine_ls_restrained_S_all 1.034
_refine_ls_R_factor_all 0.0501
_refine_ls_R_factor_gt 0.0400
_refine_ls_shift/su_max 0.001
_refine_ls_shift/su_mean 0.000
_refine_ls_structure_factor_coef Fsqd
_refine_ls_weighting_details 'calc w=1/[\s^2^(Fo^2^)+(0.0464P)^2^+1.4805P] where P=(Fo^2^+2Fc^2^)/3'
_refine_ls_weighting_scheme calc
_refine_ls_wR_factor_gt 0.0967
_refine_ls_wR_factor_ref 0.1018
_reflns_number_gt 4044
_reflns_number_total 4837
_reflns_threshold_expression >2sigma(I)
_cod_data_source_file c2ob27050a.txt
_cod_data_source_block p21n
_cod_original_sg_symbol_H-M 'P 21/n'
_cod_database_code 7152798

loop_
_symmetry_equiv_pos_as_xyz
'x, y, z'
'-x+1/2, y+1/2, -z+1/2'
'-x, -y, -z'
'x-1/2, -y-1/2, z-1/2'

loop_
_atom_site_label
_atom_site_type_symbol
_atom_site_fract_x
_atom_site_fract_y
_atom_site_fract_z
_atom_site_U_iso_or_equiv
_atom_site_adp_type
_atom_site_occupancy
_atom_site_symmetry_multiplicity
_atom_site_calc_flag
_atom_site_refinement_flags
C1 C 0.6761(2) 0.71102(12) 0.84399(8) 0.0163(4) Uani 1 1 d .
C2 C 0.6978(2) 0.63356(12) 0.87860(8) 0.0158(4) Uani 1 1 d .
C3 C 0.6218(2) 0.65166(12) 0.93256(8) 0.0154(4) Uani 1 1 d .
C4 C 0.5977(2) 0.60410(12) 0.98592(8) 0.0170(4) Uani 1 1 d .
H4 H 0.6393 0.5453 0.9896 0.020 Uiso 1 1 calc R
C5 C 0.5160(2) 0.64186(12) 1.03153(8) 0.0183(4) Uani 1 1 d .
H5 H 0.4994 0.6101 1.0670 0.022 Uiso 1 1 calc R
C6 C 0.4556(2) 0.73037(12) 1.02492(8) 0.0162(4) Uani 1 1 d .
C7 C 0.3702(2) 0.79333(12) 1.05968(8) 0.0171(4) Uani 1 1 d .
C8 C 0.4784(2) 0.77582(12) 0.97267(8) 0.0155(4) Uani 1 1 d .
C9 C 0.7284(3) 0.72818(13) 0.78246(8) 0.0207(4) Uani 1 1 d .
H9A H 0.7024 0.7897 0.7720 0.031 Uiso 1 1 calc R
H9B H 0.6685 0.6879 0.7560 0.031 Uiso 1 1 calc R
H9C H 0.8488 0.7182 0.7789 0.031 Uiso 1 1 calc R
C10 C 0.4058(3) 0.93069(12) 0.93466(8) 0.0224(4) Uani 1 1 d .
H10A H 0.5173 0.9570 0.9318 0.034 Uiso 1 1 calc R
H10B H 0.3263 0.9758 0.9478 0.034 Uiso 1 1 calc R
H10C H 0.3714 0.9082 0.8961 0.034 Uiso 1 1 calc R
C11 C 0.7776(2) 0.54846(12) 0.86470(8) 0.0167(4) Uani 1 1 d .
C12 C 0.9136(3) 0.46208(12) 0.79278(8) 0.0203(4) Uani 1 1 d .
H12A H 0.8301 0.4137 0.7946 0.024 Uiso 1 1 calc R
H12B H 1.0072 0.4473 0.8196 0.024 Uiso 1 1 calc R
C13 C 0.9761(3) 0.47284(14) 0.73089(9) 0.0250(5) Uani 1 1 d .
H13A H 0.8822 0.4868 0.7048 0.037 Uiso 1 1 calc R
H13B H 1.0289 0.4175 0.7181 0.037 Uiso 1 1 calc R
H13C H 1.0579 0.5212 0.7296 0.037 Uiso 1 1 calc R
C14 C 0.3181(2) 0.78372(12) 1.12198(8) 0.0185(4) Uani 1 1 d .
C1B C 0.1765(2) 0.71631(12) 0.83833(8) 0.0166(4) Uani 1 1 d .
C2B C 0.1893(2) 0.64084(12) 0.87549(8) 0.0153(4) Uani 1 1 d .
C3B C 0.1090(2) 0.66405(12) 0.92772(8) 0.0156(4) Uani 1 1 d .
C4B C 0.0752(2) 0.62141(12) 0.98219(8) 0.0169(4) Uani 1 1 d .
H4B H 0.1102 0.5618 0.9881 0.020 Uiso 1 1 calc R
C5B C -0.0060(2) 0.66446(12) 1.02580(8) 0.0168(4) Uani 1 1 d .
H5B H -0.0283 0.6358 1.0620 0.020 Uiso 1 1 calc R
C6B C -0.0576(2) 0.75465(12) 1.01578(8) 0.0155(4) Uani 1 1 d .
C7B C -0.1378(2) 0.82316(12) 1.04721(8) 0.0170(4) Uani 1 1 d .
C8B C -0.0272(2) 0.79429(12) 0.96209(8) 0.0152(4) Uani 1 1 d .
C9B C 0.2358(3) 0.72830(13) 0.77692(8) 0.0215(4) Uani 1 1 d .
H9B1 H 0.1751 0.6877 0.7509 0.032 Uiso 1 1 calc R
H9B2 H 0.3556 0.7154 0.7751 0.032 Uiso 1 1 calc R
H9B3 H 0.2158 0.7897 0.7645 0.032 Uiso 1 1 calc R
C10B C -0.0974(3) 0.94379(12) 0.91504(8) 0.0212(4) Uani 1 1 d .
H10D H 0.0149 0.9560 0.9002 0.032 Uiso 1 1 calc R
H10E H -0.1466 0.9988 0.9301 0.032 Uiso 1 1 calc R
H10F H -0.1672 0.9205 0.8832 0.032 Uiso 1 1 calc R
C11B C 0.2646(2) 0.55387(12) 0.86496(8) 0.0169(4) Uani 1 1 d .
C12B C 0.4107(3) 0.46199(12) 0.79872(8) 0.0198(4) Uani 1 1 d .
H12C H 0.3282 0.4134 0.8026 0.024 Uiso 1 1 calc R
H12D H 0.5038 0.4507 0.8264 0.024 Uiso 1 1 calc R
C13B C 0.4746(3) 0.46652(13) 0.73674(8) 0.0232(4) Uani 1 1 d .
H13D H 0.3811 0.4770 0.7098 0.035 Uiso 1 1 calc R
H13E H 0.5291 0.4103 0.7267 0.035 Uiso 1 1 calc R
H13F H 0.5552 0.5152 0.7334 0.035 Uiso 1 1 calc R
C14B C -0.1877(2) 0.82568(12) 1.11009(8) 0.0192(4) Uani 1 1 d .
F1 F 0.43362(14) 0.73979(8) 1.15374(5) 0.0270(3) Uani 1 1 d .
F2 F 0.17599(14) 0.73718(7) 1.12828(5) 0.0236(3) Uani 1 1 d .
F3 F 0.29391(15) 0.86233(7) 1.14798(5) 0.0266(3) Uani 1 1 d .
F1B F -0.21110(15) 0.74385(7) 1.13147(5) 0.0251(3) Uani 1 1 d .
F2B F -0.07133(14) 0.86445(8) 1.14442(5) 0.0259(3) Uani 1 1 d .
F3B F -0.32852(14) 0.87232(7) 1.11868(5) 0.0237(3) Uani 1 1 d .
N1 N 0.5942(2) 0.77445(10) 0.87306(6) 0.0169(3) Uani 1 1 d .
N2 N 0.56162(19) 0.73712(10) 0.92695(6) 0.0148(3) Uani 1 1 d .
N3 N 0.4094(2) 0.85744(10) 0.97682(6) 0.0170(3) Uani 1 1 d .
N4 N 0.3425(2) 0.86896(10) 1.03137(7) 0.0189(4) Uani 1 1 d .
N1B N 0.0962(2) 0.78320(10) 0.86424(7) 0.0175(4) Uani 1 1 d .
N2B N 0.05610(19) 0.75021(10) 0.91865(6) 0.0149(3) Uani 1 1 d .
N3B N -0.0874(2) 0.87828(10) 0.96232(6) 0.0169(3) Uani 1 1 d .
N4B N -0.1564(2) 0.89660(10) 1.01542(7) 0.0183(4) Uani 1 1 d .
O1 O 0.78706(18) 0.48626(9) 0.89841(6) 0.0240(3) Uani 1 1 d .
O2 O 0.83803(16) 0.54625(8) 0.80968(5) 0.0184(3) Uani 1 1 d .
O1B O 0.26492(18) 0.49341(9) 0.90027(6) 0.0243(3) Uani 1 1 d .
O2B O 0.33289(16) 0.54722(8) 0.81132(5) 0.0185(3) Uani 1 1 d .

loop_
_atom_site_aniso_label
_atom_site_aniso_U_11
_atom_site_aniso_U_22
_atom_site_aniso_U_33
_atom_site_aniso_U_23
_atom_site_aniso_U_13
_atom_site_aniso_U_12
C1 0.0178(10) 0.0141(10) 0.0171(10) -0.0012(7) 0.0004(8) -0.0015(7)
C2 0.0190(10) 0.0113(9) 0.0170(9) -0.0019(7) -0.0007(8) -0.0002(7)
C3 0.0169(10) 0.0109(9) 0.0183(10) -0.0014(7) -0.0016(8) -0.0010(7)
C4 0.0217(10) 0.0116(9) 0.0178(10) 0.0013(7) -0.0006(8) 0.0000(7)
C5 0.0250(11) 0.0143(10) 0.0154(9) 0.0027(8) -0.0003(8) -0.0007(8)
C6 0.0180(10) 0.0153(9) 0.0152(9) -0.0006(8) -0.0003(8) -0.0013(7)
C7 0.0188(10) 0.0151(10) 0.0174(10) -0.0014(8) 0.0001(8) 0.0003(8)
C8 0.0160(10) 0.0132(9) 0.0173(9) -0.0016(7) 0.0006(7) -0.0008(7)
C9 0.0286(11) 0.0165(10) 0.0169(10) 0.0007(8) 0.0031(8) 0.0030(8)
C10 0.0335(12) 0.0126(10) 0.0212(10) 0.0032(8) 0.0047(9) 0.0064(8)
C11 0.0198(10) 0.0131(10) 0.0172(10) -0.0021(8) -0.0018(8) -0.0007(7)
C12 0.0246(11) 0.0132(10) 0.0232(10) -0.0037(8) 0.0010(8) 0.0035(8)
C13 0.0303(12) 0.0212(11) 0.0234(10) -0.0045(9) 0.0031(9) 0.0030(9)
C14 0.0224(11) 0.0150(10) 0.0180(10) -0.0023(8) 0.0011(8) 0.0002(8)
C1B 0.0188(10) 0.0142(10) 0.0168(9) -0.0006(7) -0.0001(8) -0.0001(7)
C2B 0.0185(10) 0.0129(9) 0.0145(9) -0.0007(7) -0.0013(7) 0.0003(7)
C3B 0.0172(10) 0.0100(9) 0.0194(10) -0.0012(7) -0.0045(8) -0.0007(7)
C4B 0.0218(10) 0.0116(9) 0.0172(9) 0.0006(7) -0.0018(8) 0.0008(8)
C5B 0.0207(10) 0.0144(10) 0.0152(9) 0.0011(7) -0.0005(8) -0.0012(8)
C6B 0.0162(10) 0.0152(10) 0.0152(9) -0.0011(8) 0.0000(7) -0.0011(7)
C7B 0.0192(10) 0.0139(10) 0.0178(10) -0.0008(8) 0.0004(8) -0.0018(8)
C8B 0.0169(10) 0.0106(9) 0.0181(10) -0.0020(7) 0.0003(8) -0.0009(7)
C9B 0.0306(12) 0.0164(10) 0.0176(10) 0.0017(8) 0.0039(8) 0.0031(8)
C10B 0.0297(11) 0.0138(10) 0.0200(10) 0.0026(8) 0.0035(8) 0.0032(8)
C11B 0.0187(10) 0.0158(10) 0.0161(10) -0.0008(8) -0.0027(8) 0.0014(8)
C12B 0.0247(11) 0.0133(9) 0.0213(10) -0.0021(8) 0.0005(8) 0.0040(8)
C13B 0.0277(11) 0.0195(10) 0.0225(10) -0.0031(8) 0.0036(8) 0.0036(9)
C14B 0.0215(11) 0.0158(10) 0.0202(10) -0.0026(8) 0.0006(8) 0.0021(8)
F1 0.0271(7) 0.0357(7) 0.0181(6) 0.0054(5) 0.0002(5) 0.0059(5)
F2 0.0246(6) 0.0251(6) 0.0212(6) 0.0006(5) 0.0034(5) -0.0044(5)
F3 0.0409(8) 0.0185(6) 0.0206(6) -0.0060(5) 0.0083(5) -0.0018(5)
F1B 0.0371(7) 0.0166(6) 0.0215(6) 0.0029(5) 0.0086(5) 0.0016(5)
F2B 0.0276(7) 0.0294(7) 0.0207(6) -0.0059(5) -0.0014(5) -0.0003(5)
F3B 0.0248(6) 0.0235(6) 0.0229(6) -0.0016(5) 0.0056(5) 0.0061(5)
N1 0.0234(9) 0.0145(8) 0.0129(8) 0.0013(6) 0.0008(6) 0.0010(7)
N2 0.0189(8) 0.0114(8) 0.0141(8) 0.0002(6) 0.0009(6) 0.0002(6)
N3 0.0232(9) 0.0122(8) 0.0156(8) 0.0009(6) 0.0018(7) 0.0035(7)
N4 0.0222(9) 0.0171(8) 0.0176(8) -0.0017(7) 0.0025(7) 0.0021(7)
N1B 0.0245(9) 0.0135(8) 0.0144(8) 0.0019(6) 0.0029(7) 0.0006(7)
N2B 0.0201(9) 0.0116(8) 0.0131(8) -0.0005(6) 0.0004(6) 0.0007(6)
N3B 0.0233(9) 0.0117(8) 0.0156(8) 0.0007(6) 0.0038(7) 0.0019(7)
N4B 0.0226(9) 0.0153(8) 0.0170(8) -0.0016(7) 0.0025(7) 0.0016(7)
O1 0.0360(9) 0.0147(7) 0.0213(7) 0.0020(6) 0.0040(6) 0.0055(6)
O2 0.0256(8) 0.0131(7) 0.0165(7) -0.0024(5) 0.0033(6) 0.0037(5)
O1B 0.0379(9) 0.0155(7) 0.0195(7) 0.0022(6) 0.0037(6) 0.0079(6)
O2B 0.0274(8) 0.0123(7) 0.0159(7) -0.0017(5) 0.0040(6) 0.0042(5)

loop_
_atom_type_symbol
_atom_type_description
_atom_type_scat_dispersion_real
_atom_type_scat_dispersion_imag
_atom_type_scat_source
C C 0.0033 0.0016 'International Tables Vol C Tables 4.2.6.8 and 6.1.1.4'
H H 0.0000 0.0000 'International Tables Vol C Tables 4.2.6.8 and 6.1.1.4'
N N 0.0061 0.0033 'International Tables Vol C Tables 4.2.6.8 and 6.1.1.4'
O O 0.0106 0.0060 'International Tables Vol C Tables 4.2.6.8 and 6.1.1.4'
F F 0.0171 0.0103 'International Tables Vol C Tables 4.2.6.8 and 6.1.1.4'

loop_
_geom_angle_atom_site_label_1
_geom_angle_atom_site_label_2
_geom_angle_atom_site_label_3
_geom_angle
N1 C1 C2 111.81(16)
N1 C1 C9 118.96(16)
C2 C1 C9 129.23(17)
C3 C2 C1 105.98(16)
C3 C2 C11 123.43(16)
C1 C2 C11 130.58(17)
N2 C3 C2 104.66(15)
N2 C3 C4 119.94(16)
C2 C3 C4 135.40(17)
C5 C4 C3 120.73(17)
C5 C4 H4 119.6
C3 C4 H4 119.6
C4 C5 C6 118.44(17)
C4 C5 H5 120.8
C6 C5 H5 120.8
C8 C6 C7 102.49(16)
C8 C6 C5 120.40(17)
C7 C6 C5 137.11(17)
N4 C7 C6 112.55(16)
N4 C7 C14 119.99(16)
C6 C7 C14 127.42(17)
N3 C8 N2 129.87(17)
N3 C8 C6 109.46(16)
N2 C8 C6 120.66(17)
C1 C9 H9A 109.5
C1 C9 H9B 109.5
H9A C9 H9B 109.5
C1 C9 H9C 109.5
H9A C9 H9C 109.5
H9B C9 H9C 109.5
N3 C10 H10A 109.5
N3 C10 H10B 109.5
H10A C10 H10B 109.5
N3 C10 H10C 109.5
H10A C10 H10C 109.5
H10B C10 H10C 109.5
O1 C11 O2 123.27(17)
O1 C11 C2 124.29(17)
O2 C11 C2 112.44(15)
O2 C12 C13 107.11(15)
O2 C12 H12A 110.3
C13 C12 H12A 110.3
O2 C12 H12B 110.3
C13 C12 H12B 110.3
H12A C12 H12B 108.5
C12 C13 H13A 109.5
C12 C13 H13B 109.5
H13A C13 H13B 109.5
C12 C13 H13C 109.5
H13A C13 H13C 109.5
H13B C13 H13C 109.5
F3 C14 F2 106.83(15)
F3 C14 F1 107.30(15)
F2 C14 F1 105.46(15)
F3 C14 C7 112.20(15)
F2 C14 C7 113.22(15)
F1 C14 C7 111.39(15)
N1B C1B C2B 111.93(16)
N1B C1B C9B 118.72(16)
C2B C1B C9B 129.34(17)
C3B C2B C1B 105.97(16)
C3B C2B C11B 123.69(16)
C1B C2B C11B 130.33(16)
N2B C3B C2B 104.44(15)
N2B C3B C4B 119.65(16)
C2B C3B C4B 135.91(17)
C5B C4B C3B 121.12(17)
C5B C4B H4B 119.4
C3B C4B H4B 119.4
C4B C5B C6B 118.32(17)
C4B C5B H5B 120.8
C6B C5B H5B 120.8
C8B C6B C7B 102.46(16)
C8B C6B C5B 119.73(17)
C7B C6B C5B 137.81(17)
N4B C7B C6B 112.42(16)
N4B C7B C14B 118.21(16)
C6B C7B C14B 129.14(17)
N3B C8B N2B 129.13(16)
N3B C8B C6B 109.59(16)
N2B C8B C6B 121.26(16)
C1B C9B H9B1 109.5
C1B C9B H9B2 109.5
H9B1 C9B H9B2 109.5
C1B C9B H9B3 109.5
H9B1 C9B H9B3 109.5
H9B2 C9B H9B3 109.5
N3B C10B H10D 109.5
N3B C10B H10E 109.5
H10D C10B H10E 109.5
N3B C10B H10F 109.5
H10D C10B H10F 109.5
H10E C10B H10F 109.5
O1B C11B O2B 123.13(17)
O1B C11B C2B 124.19(17)
O2B C11B C2B 112.68(15)
O2B C12B C13B 107.02(15)
O2B C12B H12C 110.3
C13B C12B H12C 110.3
O2B C12B H12D 110.3
C13B C12B H12D 110.3
H12C C12B H12D 108.6
C12B C13B H13D 109.5
C12B C13B H13E 109.5
H13D C13B H13E 109.5
C12B C13B H13F 109.5
H13D C13B H13F 109.5
H13E C13B H13F 109.5
F1B C14B F3B 108.01(15)
F1B C14B F2B 106.58(15)
F3B C14B F2B 105.53(14)
F1B C14B C7B 111.42(15)
F3B C14B C7B 112.52(16)
F2B C14B C7B 112.39(16)
C1 N1 N2 104.23(14)
C8 N2 N1 126.85(15)
C8 N2 C3 119.82(15)
N1 N2 C3 113.32(14)
C8 N3 N4 109.96(15)
C8 N3 C10 130.28(15)
N4 N3 C10 119.66(15)
C7 N4 N3 105.53(15)
C1B N1B N2B 103.97(14)
C8B N2B N1B 126.43(15)
C8B N2B C3B 119.88(15)
N1B N2B C3B 113.69(14)
C8B N3B N4B 109.82(14)
C8B N3B C10B 130.21(15)
N4B N3B C10B 119.80(15)
C7B N4B N3B 105.71(15)
C11 O2 C12 114.80(14)
C11B O2B C12B 114.90(14)

loop_
_geom_bond_atom_site_label_1
_geom_bond_atom_site_label_2
_geom_bond_distance
C1 N1 1.337(2)
C1 C2 1.419(3)
C1 C9 1.489(2)
C2 C3 1.402(3)
C2 C11 1.468(3)
C3 N2 1.380(2)
C3 C4 1.426(3)
C4 C5 1.356(3)
C4 H4 0.9500
C5 C6 1.426(3)
C5 H5 0.9500
C6 C8 1.387(3)
C6 C7 1.415(3)
C7 N4 1.328(2)
C7 C14 1.489(3)
C8 N3 1.352(2)
C8 N2 1.370(2)
C9 H9A 0.9800
C9 H9B 0.9800
C9 H9C 0.9800
C10 N3 1.463(2)
C10 H10A 0.9800
C10 H10B 0.9800
C10 H10C 0.9800
C11 O1 1.214(2)
C11 O2 1.347(2)
C12 O2 1.458(2)
C12 C13 1.508(3)
C12 H12A 0.9900
C12 H12B 0.9900
C13 H13A 0.9800
C13 H13B 0.9800
C13 H13C 0.9800
C14 F3 1.339(2)
C14 F2 1.345(2)
C14 F1 1.346(2)
C1B N1B 1.335(2)
C1B C2B 1.421(3)
C1B C9B 1.491(3)
C2B C3B 1.400(3)
C2B C11B 1.463(3)
C3B N2B 1.381(2)
C3B C4B 1.425(3)
C4B C5B 1.356(3)
C4B H4B 0.9500
C5B C6B 1.438(3)
C5B H5B 0.9500
C6B C8B 1.385(3)
C6B C7B 1.413(3)
C7B N4B 1.330(2)
C7B C14B 1.491(3)
C8B N3B 1.354(2)
C8B N2B 1.369(2)
C9B H9B1 0.9800
C9B H9B2 0.9800
C9B H9B3 0.9800
C10B N3B 1.463(2)
C10B H10D 0.9800
C10B H10E 0.9800
C10B H10F 0.9800
C11B O1B 1.215(2)
C11B O2B 1.346(2)
C12B O2B 1.457(2)
C12B C13B 1.507(3)
C12B H12C 0.9900
C12B H12D 0.9900
C13B H13D 0.9800
C13B H13E 0.9800
C13B H13F 0.9800
C14B F1B 1.339(2)
C14B F3B 1.344(2)
C14B F2B 1.348(2)
N1 N2 1.377(2)
N3 N4 1.368(2)
N1B N2B 1.376(2)
N3B N4B 1.362(2)
